data_7124315
loop_
_publ_author_name
'M\"uller, Matthias'
'Buchner, Magnus Richard'

_publ_section_title
;
 Preparation and Crystal Structures of the Beryllium Ammines [Be(NH3)4]X2
 (X = Br, I, CN, SCN, N3) and Be(NH3)2X&#x2019;2 (X&#x2019; = Cl, Br, I).
;
_journal_name_full 'Chemical Communications'
_journal_paper_doi 10.1039/C9CC07712J
_journal_year 2019
_chemical_formula_moiety 'Be H6 I2 N2'
_chemical_formula_sum 'Be H6 I2 N2'
_chemical_formula_weight 296.88
_space_group_crystal_system monoclinic
_space_group_IT_number 14
_space_group_name_Hall '-P 2yn'
_space_group_name_H-M_alt 'P 1 21/n 1'
_symmetry_space_group_name_Hall '-P 2yn'
_symmetry_space_group_name_H-M 'P 1 21/n 1'
_atom_sites_solution_hydrogens geom
_audit_creation_method SHELXL-2018/3
_audit_update_record
;
2019-09-26 deposited with the CCDC.    2019-10-15 downloaded from the CCDC.
;
_cell_angle_alpha 90
_cell_angle_beta 102.674(5)
_cell_angle_gamma 90
_cell_formula_units_Z 4
_cell_length_a 7.2739(4)
_cell_length_b 13.1326(6)
_cell_length_c 7.3586(4)
_cell_measurement_reflns_used 10557
_cell_measurement_temperature 100(2)
_cell_measurement_theta_max 158.44
_cell_measurement_theta_min 14.06
_cell_volume 685.80(6)
_computing_structure_refinement 'SHELXL-2018/3 (Sheldrick, 2018)'
_diffrn_ambient_temperature 100(2)
_diffrn_detector_area_resol_mean 5.81
_diffrn_measured_fraction_theta_full 0.999
_diffrn_measured_fraction_theta_max 0.993
_diffrn_measurement_device_type 'STOE STADIVARI'
_diffrn_measurement_method 'rotation method, \w scans'
_diffrn_radiation_type CuK\a
_diffrn_radiation_wavelength 1.54178
_diffrn_reflns_av_R_equivalents 0.0613
_diffrn_reflns_av_unetI/netI 0.0298
_diffrn_reflns_Laue_measured_fraction_full 0.999
_diffrn_reflns_Laue_measured_fraction_max 0.993
_diffrn_reflns_limit_h_max 9
_diffrn_reflns_limit_h_min -7
_diffrn_reflns_limit_k_max 13
_diffrn_reflns_limit_k_min -16
_diffrn_reflns_limit_l_max 9
_diffrn_reflns_limit_l_min -9
_diffrn_reflns_number 11337
_diffrn_reflns_point_group_measured_fraction_full 0.999
_diffrn_reflns_point_group_measured_fraction_max 0.993
_diffrn_reflns_theta_full 67.679
_diffrn_reflns_theta_max 79.205
_diffrn_reflns_theta_min 7.029
_diffrn_source 'GeniX 3D HF Cu'
_exptl_absorpt_coefficient_mu 71.021
_exptl_absorpt_correction_T_max 0.6156
_exptl_absorpt_correction_T_min 0.0010
_exptl_absorpt_correction_type multi-scan
_exptl_absorpt_process_details
;
STOE LANA, absorption correction by scaling of reflection intensities.
J. Koziskova, F. Hahn, J. Richter, J. Kozisek, "Comparison of different
absorption corrections on the model structure of tetrakis(\m~2~-acetato)-
diaqua-di-copper(II)", Acta Chimica Slovaca, vol. 9, no. 2, 2016, pp. 136 - 140.
Afterwards a spherical absorption correction was performed within STOE LANA.
;
_exptl_crystal_colour colorless
_exptl_crystal_density_diffrn 2.875
_exptl_crystal_description block
_exptl_crystal_F_000 520
_exptl_crystal_size_max 0.04
_exptl_crystal_size_mid 0.01
_exptl_crystal_size_min 0.01
_refine_diff_density_max 1.522
_refine_diff_density_min -2.272
_refine_diff_density_rms 0.302
_refine_ls_extinction_coef 0.00060(13)
_refine_ls_extinction_expression Fc^*^=kFc[1+0.001xFc^2^\l^3^/sin(2\q)]^-1/4^
_refine_ls_extinction_method 'SHELXL-2018/3 (Sheldrick 2018)'
_refine_ls_goodness_of_fit_ref 1.053
_refine_ls_hydrogen_treatment constr
_refine_ls_matrix_type full
_refine_ls_number_parameters 49
_refine_ls_number_reflns 1482
_refine_ls_number_restraints 0
_refine_ls_restrained_S_all 1.053
_refine_ls_R_factor_all 0.0640
_refine_ls_R_factor_gt 0.0485
_refine_ls_shift/su_max 0.000
_refine_ls_shift/su_mean 0.000
_refine_ls_structure_factor_coef Fsqd
_refine_ls_weighting_details 'w=1/[\s^2^(Fo^2^)+(0.0703P)^2^+10.2968P] where P=(Fo^2^+2Fc^2^)/3'
_refine_ls_weighting_scheme calc
_refine_ls_wR_factor_gt 0.1170
_refine_ls_wR_factor_ref 0.1285
_reflns_Friedel_coverage 0.000
_reflns_number_gt 1219
_reflns_number_total 1482
_reflns_threshold_expression 'I > 2\s(I)'
_cod_data_source_file c9cc07712j2.cif
_cod_data_source_block 4_CCDC1
_cod_database_code 7124315
_shelx_shelxl_version_number 2018/3
_shelx_space_group_comment
;
The symmetry employed for this shelxl refinement is uniquely defined
by the following loop, which should always be used as a source of
symmetry information in preference to the above space-group names.
They are only intended as comments.
;

loop_
_space_group_symop_operation_xyz
'x, y, z'
'-x+1/2, y+1/2, -z+1/2'
'-x, -y, -z'
'x-1/2, -y-1/2, z-1/2'

loop_
_atom_site_label
_atom_site_type_symbol
_atom_site_fract_x
_atom_site_fract_y
_atom_site_fract_z
_atom_site_U_iso_or_equiv
_atom_site_adp_type
_atom_site_occupancy
_atom_site_site_symmetry_order
_atom_site_calc_flag
_atom_site_refinement_flags_posn
_atom_site_refinement_flags_adp
I1 I 0.19851(9) 0.46039(5) 0.27224(9) 0.0296(2) Uani 1 1 d . .
N1 N 0.5014(13) 0.3082(7) 0.5764(12) 0.0303(19) Uani 1 1 d . .
H1A H 0.595284 0.355323 0.599179 0.045 Uiso 1 1 calc R U
H1B H 0.499945 0.276859 0.465725 0.045 Uiso 1 1 calc R U
H1C H 0.521554 0.261039 0.669283 0.045 Uiso 1 1 calc R U
Be1 Be 0.289(2) 0.3670(12) 0.567(2) 0.034(3) Uani 1 1 d . .
I2 I 0.05847(10) 0.23797(6) 0.58946(10) 0.0336(3) Uani 1 1 d . .
N2 N 0.2974(13) 0.4510(8) 0.7439(12) 0.032(2) Uani 1 1 d . .
H2A H 0.321701 0.416964 0.854318 0.048 Uiso 1 1 calc R U
H2B H 0.184615 0.483571 0.728815 0.048 Uiso 1 1 calc R U
H2C H 0.390104 0.497463 0.743493 0.048 Uiso 1 1 calc R U

loop_
_atom_site_aniso_label
_atom_site_aniso_U_11
_atom_site_aniso_U_22
_atom_site_aniso_U_33
_atom_site_aniso_U_23
_atom_site_aniso_U_13
_atom_site_aniso_U_12
I1 0.0290(4) 0.0296(4) 0.0308(4) 0.0033(3) 0.0080(3) 0.0022(3)
N1 0.037(5) 0.029(5) 0.025(4) 0.004(4) 0.006(4) 0.007(4)
Be1 0.037(8) 0.027(7) 0.037(8) 0.011(6) 0.010(6) 0.011(6)
I2 0.0375(4) 0.0350(4) 0.0288(4) -0.0010(3) 0.0084(3) -0.0103(3)
N2 0.034(5) 0.035(5) 0.027(5) 0.000(4) 0.008(4) 0.001(4)

loop_
_atom_type_symbol
_atom_type_description
_atom_type_scat_dispersion_real
_atom_type_scat_dispersion_imag
_atom_type_scat_source
Be Be 0.0038 0.0014 'International Tables Vol C Tables 4.2.6.8 and 6.1.1.4'
H H 0.0000 0.0000 'International Tables Vol C Tables 4.2.6.8 and 6.1.1.4'
N N 0.0311 0.0180 'International Tables Vol C Tables 4.2.6.8 and 6.1.1.4'
I I -0.3257 6.8362 'International Tables Vol C Tables 4.2.6.8 and 6.1.1.4'

loop_
_geom_angle_atom_site_label_1
_geom_angle_atom_site_label_2
_geom_angle_atom_site_label_3
_geom_angle
N2 Be1 N1 112.5(10)
N2 Be1 I2 108.0(8)
N1 Be1 I2 108.3(8)
N2 Be1 I1 108.1(8)
N1 Be1 I1 109.2(8)
I2 Be1 I1 110.8(6)

loop_
_geom_bond_atom_site_label_1
_geom_bond_atom_site_label_2
_geom_bond_distance
I1 Be1 2.451(14)
N1 Be1 1.712(17)
Be1 N2 1.699(19)
Be1 I2 2.417(16)

loop_
_geom_hbond_atom_site_label_D
_geom_hbond_atom_site_label_H
_geom_hbond_atom_site_label_A
_geom_hbond_distance_DH
_geom_hbond_distance_HA
_geom_hbond_distance_DA
_geom_hbond_angle_DHA
_geom_hbond_site_symmetry_A
_geom_hbond_publ_flag
N1 H1A I1 0.91 2.89 3.765(10) 160.6 3_666 yes
N1 H1B I2 0.91 2.90 3.746(9) 155.4 4_665 yes
N1 H1C I1 0.91 3.20 3.958(9) 141.8 4_666 yes
N1 H1C I2 0.91 3.04 3.756(9) 136.4 4_666 yes
N2 H2A I2 0.91 2.97 3.757(10) 146.3 4_666 yes
N2 H2B I1 0.91 2.88 3.767(9) 165.0 3_566 yes
N2 H2C I1 0.91 3.07 3.874(9) 148.2 3_666 yes
